data_9017835
loop_
_publ_author_name
'Sokolova, E. V.'
'Egorov-Tismenko Y K'

_publ_section_title
;
 Study of crystalline structures of rare arsentates: duftite and mimetite
;
_journal_name_full 'Vestnik Moskovskogo Universiteta Geologiya'
_journal_page_first 50
_journal_page_last 56
_journal_volume 37
_journal_year 1982
_chemical_compound_source 'Cassiterite-sulfide field, Festivalnyi, East Siberia, Russia'
_chemical_formula_sum 'As3 Cl O12 Pb5'
_chemical_name_mineral Mimetite
_space_group_IT_number 176
_space_group_name_Hall '-P 6c'
_space_group_name_H-M_alt 'P 63/m'
_symmetry_space_group_name_H-M 'P 63/m'
_cell_angle_alpha 90
_cell_angle_beta 90
_cell_angle_gamma 120
_cell_length_a 10.248
_cell_length_b 10.248
_cell_length_c 7.441
_cell_formula_units_Z 2
_cell_volume 676.769
_database_code_amcsd 0020489
_exptl_crystal_density_diffrn 7.303
_cod_data_source_file inputs/fixed/downloads/20/20414.cif
_cod_data_source_block 20414
_cod_original_formula_sum 'Pb5 As3 O12 Cl'
_cod_database_code 9017835

loop_
_space_group_symop_operation_xyz
x,y,z
-x+y,-x,1/2-z
x-y,x,1/2+z
y,-x+y,-z
-y,x-y,z
x,y,1/2-z
-x,-y,1/2+z
x-y,x,-z
-x+y,-x,z
-y,x-y,1/2-z
y,-x+y,1/2+z
-x,-y,-z

loop_
_atom_site_label
_atom_site_fract_x
_atom_site_fract_y
_atom_site_fract_z
_atom_site_occupancy
_atom_site_U_iso_or_equiv
Pb1 0.99610 0.74940 0.25000 1.00000 0.01634
Pb2 0.33333 0.66667 0.00730 1.00000 0.01330
As 0.40900 0.02500 0.25000 1.00000 0.00507
O1 0.17400 0.49300 0.25000 1.00000 0.03800
O2 0.59800 0.11100 0.25000 1.00000 0.03420
O3 0.35300 0.09100 0.07000 1.00000 0.04813
Cl 0.00000 0.00000 0.57200 0.50000 0.05446

loop_
_cod_related_entry_id
_cod_related_entry_database
_cod_related_entry_code
1 AMCSD 0020489
